data_7207425
loop_
_publ_author_name
'Panini, Piyush'
'Chopra, Deepak'

_publ_section_title
;
 Role of intermolecular interactions involving organic fluorine in
 trifluoromethylated benzanilides
;
_journal_issue 6
_journal_name_full CrystEngComm
_journal_page_first 1972
_journal_paper_doi 10.1039/c2ce06254b
_journal_volume 14
_journal_year 2012
_chemical_formula_moiety 'C14 H10 F3 N O'
_chemical_formula_sum 'C14 H10 F3 N O'
_chemical_formula_weight 265.23
_chemical_name_systematic
;
?
;
_space_group_IT_number 14
_symmetry_cell_setting monoclinic
_symmetry_Int_Tables_number 14
_symmetry_space_group_name_Hall '-P 2ybc'
_symmetry_space_group_name_H-M 'P 1 21/c 1'
_atom_sites_solution_hydrogens geom
_atom_sites_solution_primary direct
_atom_sites_solution_secondary difmap
_audit_creation_method SHELXL-97
_cell_angle_alpha 90
_cell_angle_beta 108.492(5)
_cell_angle_gamma 90
_cell_formula_units_Z 8
_cell_length_a 9.991(5)
_cell_length_b 16.421(5)
_cell_length_c 15.645(5)
_cell_measurement_reflns_used 971
_cell_measurement_temperature 120(2)
_cell_measurement_theta_max 25.4
_cell_measurement_theta_min 2.7
_cell_volume 2434.2(16)
_computing_structure_refinement 'SHELXL-97 (Sheldrick, 1997)'
_computing_structure_solution 'SHELXS-97 (Sheldrick, 1990)'
_diffrn_ambient_temperature 120(2)
_diffrn_measured_fraction_theta_full 0.999
_diffrn_measured_fraction_theta_max 0.999
_diffrn_radiation_monochromator graphite
_diffrn_radiation_source 'fine-focus sealed tube'
_diffrn_radiation_type MoK\a
_diffrn_radiation_wavelength 0.71073
_diffrn_reflns_av_R_equivalents 0.0344
_diffrn_reflns_av_sigmaI/netI 0.0289
_diffrn_reflns_limit_h_max 11
_diffrn_reflns_limit_h_min -11
_diffrn_reflns_limit_k_max 19
_diffrn_reflns_limit_k_min -19
_diffrn_reflns_limit_l_max 18
_diffrn_reflns_limit_l_min -18
_diffrn_reflns_number 23559
_diffrn_reflns_theta_full 25.00
_diffrn_reflns_theta_max 25.00
_diffrn_reflns_theta_min 2.48
_exptl_absorpt_coefficient_mu 0.123
_exptl_absorpt_correction_T_max 0.990
_exptl_absorpt_correction_T_min 0.982
_exptl_absorpt_correction_type empirical
_exptl_absorpt_process_details SADABS
_exptl_crystal_colour colorless
_exptl_crystal_density_diffrn 1.447
_exptl_crystal_density_method 'not measured'
_exptl_crystal_description plates
_exptl_crystal_F_000 1088
_exptl_crystal_size_max 0.15
_exptl_crystal_size_mid 0.14
_exptl_crystal_size_min 0.08
_refine_diff_density_max 0.234
_refine_diff_density_min -0.269
_refine_diff_density_rms 0.058
_refine_ls_extinction_method none
_refine_ls_goodness_of_fit_ref 1.269
_refine_ls_hydrogen_treatment mixed
_refine_ls_matrix_type full
_refine_ls_number_parameters 423
_refine_ls_number_reflns 4277
_refine_ls_number_restraints 0
_refine_ls_restrained_S_all 1.269
_refine_ls_R_factor_all 0.0663
_refine_ls_R_factor_gt 0.0551
_refine_ls_shift/su_max 0.000
_refine_ls_shift/su_mean 0.000
_refine_ls_structure_factor_coef Fsqd
_refine_ls_weighting_details 'calc w=1/[\s^2^(Fo^2^)+(0.0131P)^2^+5.0600P] where P=(Fo^2^+2Fc^2^)/3'
_refine_ls_weighting_scheme calc
_refine_ls_wR_factor_gt 0.1276
_refine_ls_wR_factor_ref 0.1300
_reflns_number_gt 3517
_reflns_number_total 4277
_reflns_threshold_expression >2sigma(I)
_cod_data_source_file c2ce06254b.txt
_cod_data_source_block T-0-1
_cod_depositor_comments
;
The following automatic conversions were performed:

'_symmetry_cell_setting' value 'Monoclinic' changed to 'monoclinic'
according to /home/saulius/struct/CIF-dictionaries/cif_core.dic
dictionary named 'cif_core.dic' version 2.4.1 from
2010-06-29.

'_exptl_absorpt_correction_type' value 'Empirical'
changed to 'empirical' according to
/home/saulius/struct/CIF-dictionaries/cif_core.dic dictionary named
'cif_core.dic' version 2.4.1 from 2010-06-29.

Automatic conversion script
Id: cif_fix_values 1715 2011-07-08 13:25:40Z adriana 
;
_cod_original_sg_symbol_H-M 'P 21/c'
_cod_database_code 7207425

loop_
_symmetry_equiv_pos_as_xyz
'x, y, z'
'-x, y+1/2, -z+1/2'
'-x, -y, -z'
'x, -y-1/2, z-1/2'

loop_
_atom_site_label
_atom_site_type_symbol
_atom_site_fract_x
_atom_site_fract_y
_atom_site_fract_z
_atom_site_U_iso_or_equiv
_atom_site_adp_type
_atom_site_occupancy
_atom_site_symmetry_multiplicity
_atom_site_calc_flag
C1 C 0.7137(3) 0.16234(19) 1.0190(2) 0.0190(7) Uani 1 1 d
C2 C 0.7708(3) 0.2400(2) 1.0403(2) 0.0207(7) Uani 1 1 d
C3 C 0.7656(4) 0.2785(2) 1.1186(2) 0.0249(8) Uani 1 1 d
C4 C 0.7032(4) 0.2406(2) 1.1745(2) 0.0272(8) Uani 1 1 d
C5 C 0.6452(4) 0.1641(2) 1.1538(2) 0.0258(8) Uani 1 1 d
C6 C 0.6494(3) 0.1254(2) 1.0758(2) 0.0223(7) Uani 1 1 d
C7 C 0.5692(3) 0.05686(18) 0.7936(2) 0.0165(7) Uani 1 1 d
C8 C 0.6673(4) 0.0535(2) 0.7473(2) 0.0205(7) Uani 1 1 d
C9 C 0.6293(4) 0.0158(2) 0.6632(2) 0.0235(7) Uani 1 1 d
C10 C 0.4971(4) -0.0181(2) 0.6256(2) 0.0245(8) Uani 1 1 d
C11 C 0.4003(4) -0.0145(2) 0.6720(2) 0.0224(7) Uani 1 1 d
C12 C 0.4363(3) 0.02314(19) 0.7554(2) 0.0192(7) Uani 1 1 d
C13 C 0.7233(3) 0.11619(19) 0.9377(2) 0.0192(7) Uani 1 1 d
C14 C 0.8347(4) 0.2853(2) 0.9790(2) 0.0274(8) Uani 1 1 d
N1 N 0.5962(3) 0.09684(16) 0.87800(17) 0.0191(6) Uani 1 1 d
O1 O 0.8373(2) 0.09809(15) 0.92961(16) 0.0298(6) Uani 1 1 d
F1 F 0.7637(2) 0.27298(13) 0.89160(13) 0.0407(6) Uani 1 1 d
F2 F 0.9693(2) 0.26464(15) 0.99100(16) 0.0465(6) Uani 1 1 d
F3 F 0.8344(2) 0.36611(12) 0.99152(14) 0.0394(6) Uani 1 1 d
C1' C 0.2655(3) 0.17063(19) 1.0323(2) 0.0180(7) Uani 1 1 d
C2' C 0.3065(3) 0.2525(2) 1.0426(2) 0.0191(7) Uani 1 1 d
C3' C 0.3389(4) 0.2897(2) 1.1258(2) 0.0235(7) Uani 1 1 d
C4' C 0.3317(4) 0.2464(2) 1.2004(2) 0.0271(8) Uani 1 1 d
C5' C 0.2912(4) 0.1654(2) 1.1914(2) 0.0270(8) Uani 1 1 d
C6' C 0.2574(3) 0.1277(2) 1.1075(2) 0.0233(7) Uani 1 1 d
C7' C 0.0743(3) 0.0477(2) 0.8272(2) 0.0229(7) Uani 1 1 d
C8' C 0.0799(4) 0.0834(3) 0.7478(2) 0.0304(8) Uani 1 1 d
C9' C 0.0466(4) 0.0372(3) 0.6700(3) 0.0401(10) Uani 1 1 d
C10' C 0.0081(4) -0.0433(3) 0.6709(3) 0.0428(11) Uani 1 1 d
C11' C 0.0014(4) -0.0784(3) 0.7497(3) 0.0388(10) Uani 1 1 d
C12' C 0.0341(3) -0.0334(2) 0.8280(3) 0.0283(8) Uani 1 1 d
C13' C 0.2398(3) 0.1260(2) 0.9453(2) 0.0205(7) Uani 1 1 d
C14' C 0.3147(4) 0.3016(2) 0.9640(2) 0.0260(8) Uani 1 1 d
N1' N 0.1114(3) 0.09401(17) 0.90887(19) 0.0216(6) Uani 1 1 d
O1' O 0.3349(2) 0.11810(16) 0.91115(16) 0.0310(6) Uani 1 1 d
F1' F 0.2109(2) 0.28329(13) 0.88700(12) 0.0325(5) Uani 1 1 d
F2' F 0.4372(2) 0.29215(13) 0.94649(14) 0.0366(5) Uani 1 1 d
F3' F 0.3022(2) 0.38171(12) 0.97680(14) 0.0368(5) Uani 1 1 d
H1 H 0.517(4) 0.105(2) 0.901(3) 0.047(12) Uiso 1 1 d
H3 H 0.808(4) 0.332(2) 1.133(3) 0.038(11) Uiso 1 1 d
H4 H 0.708(4) 0.271(2) 1.229(2) 0.027(9) Uiso 1 1 d
H5 H 0.595(4) 0.137(2) 1.195(3) 0.042(11) Uiso 1 1 d
H6 H 0.611(4) 0.070(2) 1.059(3) 0.037(11) Uiso 1 1 d
H8 H 0.761(4) 0.076(2) 0.775(2) 0.032(10) Uiso 1 1 d
H9 H 0.706(4) 0.009(2) 0.632(2) 0.031(10) Uiso 1 1 d
H10 H 0.469(4) -0.039(2) 0.571(2) 0.025(9) Uiso 1 1 d
H11 H 0.311(4) -0.036(2) 0.648(2) 0.020(9) Uiso 1 1 d
H12 H 0.373(4) 0.028(2) 0.786(2) 0.020(9) Uiso 1 1 d
H1' H 0.055(3) 0.101(2) 0.935(2) 0.013(9) Uiso 1 1 d
H3' H 0.364(3) 0.343(2) 1.131(2) 0.014(8) Uiso 1 1 d
H4' H 0.348(4) 0.270(2) 1.262(3) 0.036(10) Uiso 1 1 d
H5' H 0.281(3) 0.136(2) 1.243(2) 0.025(9) Uiso 1 1 d
H6' H 0.227(4) 0.070(2) 1.106(2) 0.030(10) Uiso 1 1 d
H8' H 0.111(4) 0.136(2) 0.754(2) 0.031(10) Uiso 1 1 d
H9' H 0.060(4) 0.068(2) 0.616(3) 0.031(10) Uiso 1 1 d
H10' H -0.014(5) -0.075(3) 0.619(3) 0.061(14) Uiso 1 1 d
H11' H -0.024(4) -0.137(3) 0.750(3) 0.052(13) Uiso 1 1 d
H12' H 0.033(4) -0.061(2) 0.884(2) 0.028(10) Uiso 1 1 d

loop_
_atom_site_aniso_label
_atom_site_aniso_U_11
_atom_site_aniso_U_22
_atom_site_aniso_U_33
_atom_site_aniso_U_23
_atom_site_aniso_U_13
_atom_site_aniso_U_12
C1 0.0154(16) 0.0216(17) 0.0182(16) -0.0011(13) 0.0028(13) 0.0018(13)
C2 0.0174(16) 0.0237(17) 0.0188(16) 0.0018(14) 0.0027(13) 0.0040(14)
C3 0.0317(19) 0.0220(18) 0.0193(17) -0.0016(14) 0.0056(14) 0.0012(15)
C4 0.035(2) 0.0275(19) 0.0193(18) -0.0011(15) 0.0088(15) 0.0029(16)
C5 0.0296(19) 0.0288(19) 0.0222(18) 0.0025(15) 0.0127(15) 0.0028(16)
C6 0.0201(17) 0.0232(18) 0.0239(18) 0.0008(14) 0.0073(14) -0.0017(14)
C7 0.0196(16) 0.0137(15) 0.0170(15) 0.0007(12) 0.0068(13) 0.0034(13)
C8 0.0211(17) 0.0189(17) 0.0230(17) 0.0002(14) 0.0089(14) -0.0001(14)
C9 0.0277(19) 0.0239(18) 0.0238(18) 0.0008(14) 0.0150(15) 0.0062(15)
C10 0.034(2) 0.0211(18) 0.0180(18) -0.0015(14) 0.0075(15) 0.0064(15)
C11 0.0234(18) 0.0221(17) 0.0214(17) -0.0016(14) 0.0067(14) -0.0002(15)
C12 0.0198(17) 0.0185(16) 0.0205(17) 0.0000(13) 0.0082(14) 0.0017(13)
C13 0.0192(17) 0.0199(17) 0.0198(16) -0.0005(13) 0.0080(13) 0.0004(13)
C14 0.030(2) 0.0282(19) 0.0253(19) -0.0006(15) 0.0101(15) -0.0039(16)
N1 0.0165(14) 0.0231(15) 0.0190(14) -0.0032(11) 0.0072(11) 0.0001(11)
O1 0.0167(12) 0.0419(15) 0.0321(14) -0.0109(12) 0.0097(10) 0.0015(11)
F1 0.0617(15) 0.0427(13) 0.0194(11) -0.0023(10) 0.0152(10) -0.0143(11)
F2 0.0310(13) 0.0559(15) 0.0607(15) 0.0106(13) 0.0260(11) -0.0015(11)
F3 0.0612(15) 0.0257(11) 0.0346(12) 0.0009(9) 0.0198(11) -0.0100(10)
C1' 0.0128(15) 0.0222(17) 0.0202(16) -0.0001(13) 0.0068(13) 0.0031(13)
C2' 0.0141(15) 0.0235(17) 0.0207(17) 0.0037(14) 0.0068(13) 0.0036(13)
C3' 0.0254(18) 0.0201(18) 0.0250(18) -0.0023(14) 0.0078(14) -0.0016(15)
C4' 0.0315(19) 0.031(2) 0.0179(17) -0.0035(15) 0.0066(14) 0.0018(16)
C5' 0.032(2) 0.030(2) 0.0231(18) 0.0060(16) 0.0145(15) 0.0029(16)
C6' 0.0233(18) 0.0201(18) 0.0276(19) 0.0010(15) 0.0096(14) 0.0020(14)
C7' 0.0113(15) 0.0322(19) 0.0239(18) -0.0073(15) 0.0038(13) -0.0002(14)
C8' 0.0205(18) 0.041(2) 0.0260(19) -0.0009(17) 0.0027(15) -0.0001(17)
C9' 0.023(2) 0.071(3) 0.024(2) -0.004(2) 0.0048(16) 0.006(2)
C10' 0.0198(19) 0.066(3) 0.040(2) -0.028(2) 0.0047(17) 0.0013(19)
C11' 0.0251(19) 0.040(2) 0.048(3) -0.019(2) 0.0081(17) 0.0002(18)
C12' 0.0180(18) 0.030(2) 0.035(2) -0.0070(17) 0.0052(15) 0.0001(15)
C13' 0.0161(16) 0.0213(17) 0.0248(17) -0.0003(14) 0.0076(14) 0.0001(13)
C14' 0.0264(19) 0.0265(19) 0.0243(18) 0.0021(15) 0.0070(15) -0.0017(15)
N1' 0.0157(14) 0.0286(16) 0.0234(15) -0.0051(12) 0.0102(12) 0.0003(12)
O1' 0.0167(12) 0.0470(16) 0.0322(14) -0.0135(12) 0.0118(10) -0.0022(11)
F1' 0.0364(12) 0.0386(12) 0.0188(10) 0.0060(9) 0.0036(9) 0.0003(10)
F2' 0.0318(12) 0.0469(13) 0.0376(12) 0.0126(10) 0.0200(10) -0.0025(10)
F3' 0.0530(14) 0.0210(11) 0.0361(12) 0.0078(9) 0.0138(10) -0.0024(10)

loop_
_atom_type_symbol
_atom_type_description
_atom_type_scat_dispersion_real
_atom_type_scat_dispersion_imag
_atom_type_scat_source
C C 0.0033 0.0016 'International Tables Vol C Tables 4.2.6.8 and 6.1.1.4'
H H 0.0000 0.0000 'International Tables Vol C Tables 4.2.6.8 and 6.1.1.4'
N N 0.0061 0.0033 'International Tables Vol C Tables 4.2.6.8 and 6.1.1.4'
O O 0.0106 0.0060 'International Tables Vol C Tables 4.2.6.8 and 6.1.1.4'
F F 0.0171 0.0103 'International Tables Vol C Tables 4.2.6.8 and 6.1.1.4'

loop_
_geom_angle_atom_site_label_1
_geom_angle_atom_site_label_2
_geom_angle_atom_site_label_3
_geom_angle
C6 C1 C2 118.9(3)
C6 C1 C13 119.0(3)
C2 C1 C13 122.0(3)
C1 C2 C3 119.9(3)
C1 C2 C14 121.5(3)
C3 C2 C14 118.5(3)
C4 C3 C2 120.3(3)
C4 C3 H3 121(2)
C2 C3 H3 119(2)
C3 C4 C5 120.4(3)
C3 C4 H4 115(2)
C5 C4 H4 125(2)
C4 C5 C6 119.7(3)
C4 C5 H5 120(2)
C6 C5 H5 120(2)
C5 C6 C1 120.7(3)
C5 C6 H6 122(2)
C1 C6 H6 117(2)
C12 C7 C8 119.7(3)
C12 C7 N1 117.2(3)
C8 C7 N1 123.0(3)
C7 C8 C9 118.9(3)
C7 C8 H8 120(2)
C9 C8 H8 121(2)
C10 C9 C8 121.2(3)
C10 C9 H9 120(2)
C8 C9 H9 118(2)
C9 C10 C11 119.5(3)
C9 C10 H10 123(2)
C11 C10 H10 118(2)
C10 C11 C12 119.9(3)
C10 C11 H11 121(2)
C12 C11 H11 119(2)
C11 C12 C7 120.7(3)
C11 C12 H12 121(2)
C7 C12 H12 118(2)
O1 C13 N1 124.9(3)
O1 C13 C1 121.3(3)
N1 C13 C1 113.7(3)
F2 C14 F1 106.7(3)
F2 C14 F3 106.1(3)
F1 C14 F3 105.8(3)
F2 C14 C2 113.3(3)
F1 C14 C2 112.4(3)
F3 C14 C2 112.0(3)
C13 N1 C7 127.5(3)
C13 N1 H1 114(2)
C7 N1 H1 118(2)
C6' C1' C2' 118.8(3)
C6' C1' C13' 118.7(3)
C2' C1' C13' 122.3(3)
C3' C2' C1' 120.4(3)
C3' C2' C14' 118.6(3)
C1' C2' C14' 121.0(3)
C2' C3' C4' 120.4(3)
C2' C3' H3' 120(2)
C4' C3' H3' 120(2)
C5' C4' C3' 119.9(3)
C5' C4' H4' 115(2)
C3' C4' H4' 125(2)
C4' C5' C6' 119.9(3)
C4' C5' H5' 120(2)
C6' C5' H5' 120(2)
C5' C6' C1' 120.5(3)
C5' C6' H6' 115(2)
C1' C6' H6' 124(2)
C8' C7' C12' 120.3(3)
C8' C7' N1' 120.1(3)
C12' C7' N1' 119.6(3)
C9' C8' C7' 119.3(4)
C9' C8' H8' 126(2)
C7' C8' H8' 115(2)
C10' C9' C8' 120.5(4)
C10' C9' H9' 126(2)
C8' C9' H9' 114(2)
C9' C10' C11' 120.1(4)
C9' C10' H10' 121(3)
C11' C10' H10' 119(3)
C12' C11' C10' 120.3(4)
C12' C11' H11' 120(3)
C10' C11' H11' 119(3)
C11' C12' C7' 119.5(4)
C11' C12' H12' 118(2)
C7' C12' H12' 122(2)
O1' C13' N1' 122.8(3)
O1' C13' C1' 120.8(3)
N1' C13' C1' 116.4(3)
F3' C14' F2' 106.1(3)
F3' C14' F1' 105.7(3)
F2' C14' F1' 106.4(3)
F3' C14' C2' 112.0(3)
F2' C14' C2' 113.3(3)
F1' C14' C2' 112.7(3)
C13' N1' C7' 122.1(3)
C13' N1' H1' 117(2)
C7' N1' H1' 121(2)

loop_
_geom_bond_atom_site_label_1
_geom_bond_atom_site_label_2
_geom_bond_distance
C1 C6 1.391(5)
C1 C2 1.394(5)
C1 C13 1.509(4)
C2 C3 1.395(5)
C2 C14 1.506(5)
C3 C4 1.373(5)
C3 H3 0.97(4)
C4 C5 1.378(5)
C4 H4 0.98(4)
C5 C6 1.389(5)
C5 H5 1.04(4)
C6 H6 1.00(4)
C7 C12 1.388(4)
C7 C8 1.392(4)
C7 N1 1.422(4)
C8 C9 1.394(5)
C8 H8 0.97(4)
C9 C10 1.381(5)
C9 H9 1.03(4)
C10 C11 1.382(5)
C10 H10 0.88(4)
C11 C12 1.384(5)
C11 H11 0.92(3)
C12 H12 0.91(3)
C13 O1 1.221(4)
C13 N1 1.354(4)
C14 F2 1.341(4)
C14 F1 1.341(4)
C14 F3 1.342(4)
N1 H1 0.98(4)
C1' C6' 1.395(5)
C1' C2' 1.399(4)
C1' C13' 1.496(4)
C2' C3' 1.381(5)
C2' C14' 1.494(4)
C3' C4' 1.388(5)
C3' H3' 0.91(3)
C4' C5' 1.384(5)
C4' H4' 1.01(4)
C5' C6' 1.392(5)
C5' H5' 0.98(4)
C6' H6' 1.00(4)
C7' C8' 1.390(5)
C7' C12' 1.392(5)
C7' N1' 1.431(4)
C8' C9' 1.382(5)
C8' H8' 0.91(4)
C9' C10' 1.379(6)
C9' H9' 1.02(4)
C10' C11' 1.381(6)
C10' H10' 0.93(5)
C11' C12' 1.379(5)
C11' H11' 1.00(4)
C12' H12' 0.99(4)
C13' O1' 1.235(4)
C13' N1' 1.335(4)
C14' F3' 1.341(4)
C14' F2' 1.346(4)
C14' F1' 1.351(4)
N1' H1' 0.80(3)

loop_
_geom_torsion_atom_site_label_1
_geom_torsion_atom_site_label_2
_geom_torsion_atom_site_label_3
_geom_torsion_atom_site_label_4
_geom_torsion
C6 C1 C2 C3 1.4(5)
C13 C1 C2 C3 -176.7(3)
C6 C1 C2 C14 -176.6(3)
C13 C1 C2 C14 5.2(5)
C1 C2 C3 C4 -0.7(5)
C14 C2 C3 C4 177.4(3)
C2 C3 C4 C5 0.1(5)
C3 C4 C5 C6 -0.3(5)
C4 C5 C6 C1 1.1(5)
C2 C1 C6 C5 -1.7(5)
C13 C1 C6 C5 176.5(3)
C12 C7 C8 C9 -0.3(5)
N1 C7 C8 C9 -177.4(3)
C7 C8 C9 C10 -0.1(5)
C8 C9 C10 C11 0.2(5)
C9 C10 C11 C12 0.1(5)
C10 C11 C12 C7 -0.5(5)
C8 C7 C12 C11 0.6(5)
N1 C7 C12 C11 177.9(3)
C6 C1 C13 O1 -117.3(4)
C2 C1 C13 O1 60.9(4)
C6 C1 C13 N1 61.7(4)
C2 C1 C13 N1 -120.1(3)
C1 C2 C14 F2 -83.5(4)
C3 C2 C14 F2 98.4(4)
C1 C2 C14 F1 37.5(4)
C3 C2 C14 F1 -140.5(3)
C1 C2 C14 F3 156.5(3)
C3 C2 C14 F3 -21.6(4)
O1 C13 N1 C7 -3.9(5)
C1 C13 N1 C7 177.2(3)
C12 C7 N1 C13 162.5(3)
C8 C7 N1 C13 -20.3(5)
C6' C1' C2' C3' 0.3(5)
C13' C1' C2' C3' -175.3(3)
C6' C1' C2' C14' -179.0(3)
C13' C1' C2' C14' 5.4(5)
C1' C2' C3' C4' 0.2(5)
C14' C2' C3' C4' 179.6(3)
C2' C3' C4' C5' -0.3(5)
C3' C4' C5' C6' -0.2(5)
C4' C5' C6' C1' 0.7(5)
C2' C1' C6' C5' -0.8(5)
C13' C1' C6' C5' 175.0(3)
C12' C7' C8' C9' -0.7(5)
N1' C7' C8' C9' 178.6(3)
C7' C8' C9' C10' 0.0(5)
C8' C9' C10' C11' 0.5(6)
C9' C10' C11' C12' -0.4(6)
C10' C11' C12' C7' -0.2(5)
C8' C7' C12' C11' 0.8(5)
N1' C7' C12' C11' -178.5(3)
C6' C1' C13' O1' -115.4(4)
C2' C1' C13' O1' 60.2(4)
C6' C1' C13' N1' 62.9(4)
C2' C1' C13' N1' -121.5(3)
C3' C2' C14' F3' -23.0(4)
C1' C2' C14' F3' 156.3(3)
C3' C2' C14' F2' 97.0(4)
C1' C2' C14' F2' -83.7(4)
C3' C2' C14' F1' -142.1(3)
C1' C2' C14' F1' 37.2(4)
O1' C13' N1' C7' 0.2(5)
C1' C13' N1' C7' -178.1(3)
C8' C7' N1' C13' -60.9(4)
C12' C7' N1' C13' 118.4(4)
